data_1510954
loop_
_publ_author_name
'Krebs, B.'
'Hiltmann, F.'
'Brendel, C.J.'
'Puettmann, C.'
'Hamann, W.'

_publ_section_title
;
 Die Perthioborate Rb B S3, Tl B S3 und Tl3 B3 S10
;
_journal_name_full 'Zeitschrift fuer Anorganische und Allgemeine Chemie'
_journal_page_first 109
_journal_page_last 116
_journal_paper_doi 10.1002/zaac.19936190118
_journal_volume 619
_journal_year 1993
_chemical_formula_sum 'B3 S10 Tl3'
_chemical_name_systematic 'Tl3 (B3 S2 (S2)4)'
_space_group_IT_number 2
_symmetry_space_group_name_Hall '-P 1'
_symmetry_space_group_name_H-M 'P -1'
_cell_angle_alpha 104.32
_cell_angle_beta 94.03
_cell_angle_gamma 94.69
_cell_formula_units_Z 2
_cell_length_a 6.828
_cell_length_b 7.713
_cell_length_c 13.769
_cell_volume 697.171
_citation_journal_id_ASTM ZAACAB
_cod_data_source_file boron_487.cif
_cod_data_source_block B3S10Tl3
_cod_original_cell_volume 697.1707
_cod_database_code 1510954

loop_
_symmetry_equiv_pos_as_xyz
x,y,z
-x,-y,-z

loop_
_atom_site_label
_atom_site_type_symbol
_atom_site_fract_x
_atom_site_fract_y
_atom_site_fract_z
_atom_site_occupancy
_atom_site_U_iso_or_equiv
S3 S-1 0.328 0.4905 0.3814 1 0.0
Tl1 Tl+1 0.33401 0.16941 0.48134 1 0.0
S2 S-2 0.1694 0.7361 0.1077 1 0.0
S4 S-1 0.296 0.466 0.2274 1 0.0
S8 S-1 0.2328 0.0521 0.0136 1 0.0
S1 S-2 0.0742 0.7885 0.3358 1 0.0
S9 S-1 0.1439 0.7409 0.5525 1 0.0
B3 B+3 0.3712 0.9106 0.088 1 0.0
B2 B+3 0.2641 0.712 0.2376 1 0.0
Tl3 Tl+1 0.97879 0.10894 0.21019 1 0.0
S7 S-1 0.5486 0.7658 0.0132 1 0.0
S5 S-1 0.5196 0.8472 0.2798 1 0.0
S6 S-1 0.4787 0.0599 0.2159 1 0.0
Tl2 Tl+1 0.74767 0.53081 0.14949 1 0.0
B1 B+3 0.0955 0.6159 0.4112 1 0.0
S10 S-1 0.1492 0.5284 0.6222 1 0.0
